data_4336253
loop_
_publ_author_name
'Lingyun Dong'
'Shilie Pan'
'Ying Wang'
'Hongwei Yu'
'Xiaoyu Dong'
'Shujuan Han'
'Min Zhang'

_publ_section_title
;
 Special \\infty1[OPb2] Chains and \\infty1[O2Pb3] Ribbons Based on OPb4
 Anion-Centered Tetrahedra in Pb2(O4Pb8)(BO3)3Br3 and Pb2(O8Pb12)(BO3)2Br6
;
_journal_name_full 'Inorganic Chemistry'
_journal_page_first 11377
_journal_page_last 11384
_journal_paper_doi 10.1021/ic401655h
_journal_volume 52
_journal_year 2013
_chemical_formula_sum 'B3 Br3 O13 Pb10'
_chemical_formula_weight 2552.06
_chemical_name_systematic
; 
 ? 
;
_space_group_IT_number 15
_symmetry_cell_setting monoclinic
_symmetry_space_group_name_Hall '-C 2yc'
_symmetry_space_group_name_H-M 'C 1 2/c 1'
_atom_sites_solution_hydrogens none
_atom_sites_solution_primary direct
_atom_sites_solution_secondary difmap
_audit_creation_method SHELXL-97
_cell_angle_alpha 90.00
_cell_angle_beta 114.337(6)
_cell_angle_gamma 90.00
_cell_formula_units_Z 4
_cell_length_a 16.482(9)
_cell_length_b 8.947(5)
_cell_length_c 16.645(9)
_cell_measurement_reflns_used 999
_cell_measurement_temperature 296(2)
_cell_measurement_theta_max 25.74
_cell_measurement_theta_min 2.69
_cell_volume 2236(2)
_computing_cell_refinement 'Bruker SMART'
_computing_data_collection 'Bruker SMART'
_computing_data_reduction 'Bruker SAINT'
_computing_molecular_graphics 'Bruker SHELXTL'
_computing_publication_material 'Bruker SHELXTL'
_computing_structure_refinement 'SHELXL-97 (Sheldrick, 1997)'
_computing_structure_solution 'SHELXS-97 (Sheldrick, 1990)'
_diffrn_ambient_temperature 296(2)
_diffrn_measured_fraction_theta_full 0.997
_diffrn_measured_fraction_theta_max 0.997
_diffrn_measurement_device_type 'CCD area detector'
_diffrn_measurement_method 'phi and omega scans'
_diffrn_radiation_monochromator graphite
_diffrn_radiation_source 'fine-focus sealed tube'
_diffrn_radiation_type MoK\a
_diffrn_radiation_wavelength 0.71073
_diffrn_reflns_av_R_equivalents 0.0577
_diffrn_reflns_av_unetI/netI 0.0751
_diffrn_reflns_limit_h_max 21
_diffrn_reflns_limit_h_min -19
_diffrn_reflns_limit_k_max 9
_diffrn_reflns_limit_k_min -11
_diffrn_reflns_limit_l_max 15
_diffrn_reflns_limit_l_min -21
_diffrn_reflns_number 6670
_diffrn_reflns_theta_full 27.43
_diffrn_reflns_theta_max 27.43
_diffrn_reflns_theta_min 2.65
_exptl_absorpt_coefficient_mu 80.384
_exptl_absorpt_correction_T_max 1.0000
_exptl_absorpt_correction_T_min 0.6235
_exptl_absorpt_correction_type numerical
_exptl_absorpt_process_details Face-indexed
_exptl_crystal_colour colorless
_exptl_crystal_density_diffrn 7.579
_exptl_crystal_description block
_exptl_crystal_F_000 4176
_exptl_crystal_size_max 0.136
_exptl_crystal_size_mid 0.077
_exptl_crystal_size_min 0.066
_refine_diff_density_max 2.862
_refine_diff_density_min -2.417
_refine_diff_density_rms 0.578
_refine_ls_extinction_coef 0.000098(8)
_refine_ls_extinction_expression Fc^*^=kFc[1+0.001xFc^2^\l^3^/sin(2\q)]^-1/4^
_refine_ls_extinction_method SHELXL
_refine_ls_goodness_of_fit_ref 0.995
_refine_ls_hydrogen_treatment none
_refine_ls_matrix_type full
_refine_ls_number_parameters 148
_refine_ls_number_reflns 2544
_refine_ls_number_restraints 24
_refine_ls_restrained_S_all 0.990
_refine_ls_R_factor_all 0.0610
_refine_ls_R_factor_gt 0.0395
_refine_ls_shift/su_max 0.000
_refine_ls_shift/su_mean 0.000
_refine_ls_structure_factor_coef Fsqd
_refine_ls_weighting_details 'calc w=1/[\s^2^(Fo^2^)+(0.0218P)^2^+0.0000P] where P=(Fo^2^+2Fc^2^)/3'
_refine_ls_weighting_scheme calc
_refine_ls_wR_factor_gt 0.0741
_refine_ls_wR_factor_ref 0.0819
_reflns_number_gt 1886
_reflns_number_total 2544
_reflns_threshold_expression >2sigma(I)
_cod_data_source_file ic401655h_si_003_1.cif
_cod_data_source_block Pb2(O4Pb8)(BO3)3Br3
_cod_original_sg_symbol_H-M 'C 1 2/c 1 '
_cod_database_code 4336253

loop_
_symmetry_equiv_pos_as_xyz
'x, y, z'
'-x, y, -z+1/2'
'x+1/2, y+1/2, z'
'-x+1/2, y+1/2, -z+1/2'
'-x, -y, -z'
'x, -y, z-1/2'
'-x+1/2, -y+1/2, -z'
'x+1/2, -y+1/2, z-1/2'

loop_
_atom_site_label
_atom_site_type_symbol
_atom_site_fract_x
_atom_site_fract_y
_atom_site_fract_z
_atom_site_U_iso_or_equiv
_atom_site_adp_type
_atom_site_occupancy
_atom_site_symmetry_multiplicity
_atom_site_calc_flag
_atom_site_refinement_flags
Pb1 Pb 0.27873(4) 1.04499(7) 0.39796(4) 0.01814(18) Uani 1 1 d .
Pb2 Pb 0.60739(4) 0.53838(7) 0.50069(5) 0.01813(18) Uani 1 1 d .
Pb3 Pb 0.47702(4) 0.84694(7) 0.56362(4) 0.01733(18) Uani 1 1 d .
Pb4 Pb 0.40792(4) 0.75591(7) 0.33379(4) 0.01767(18) Uani 1 1 d .
Pb5 Pb 0.15647(5) 0.67843(8) 0.29425(5) 0.0261(2) Uani 1 1 d .
B1 B 0.6959(13) 0.578(2) 0.6902(13) 0.020(4) Uani 1 1 d U
B2 B 0.2500 0.7500 0.5000 0.022(6) Uani 1 2 d SU
O1 O 0.4131(8) 0.9577(12) 0.4264(8) 0.022(3) Uani 1 1 d .
O2 O 0.4731(8) 0.6489(11) 0.4676(8) 0.021(3) Uani 1 1 d .
O3 O 0.6429(7) 0.6738(12) 0.6267(8) 0.019(3) Uani 1 1 d .
O4 O 0.2376(7) 0.8722(12) 0.2773(7) 0.022(3) Uani 1 1 d .
O5 O 0.2930(7) 0.5664(12) 0.3324(9) 0.026(3) Uani 1 1 d .
O6 O 0.1638(14) 0.724(2) 0.4224(15) 0.018(5) Uani 0.50 1 d PU
O7 O 0.3122(16) 0.843(2) 0.4896(16) 0.022(6) Uani 0.50 1 d PU
O8 O 0.2386(16) 0.816(2) 0.4244(17) 0.025(6) Uani 0.50 1 d P
Br1 Br 0.61742(14) 0.8534(2) 0.39229(14) 0.0325(5) Uani 1 1 d .
Br2 Br 0.5000 0.4573(3) 0.2500 0.0483(9) Uani 1 2 d S

loop_
_atom_site_aniso_label
_atom_site_aniso_U_11
_atom_site_aniso_U_22
_atom_site_aniso_U_33
_atom_site_aniso_U_23
_atom_site_aniso_U_13
_atom_site_aniso_U_12
Pb1 0.0167(3) 0.0124(3) 0.0255(4) 0.0011(3) 0.0090(3) 0.0011(2)
Pb2 0.0192(3) 0.0120(3) 0.0256(4) -0.0003(3) 0.0117(3) 0.0007(3)
Pb3 0.0193(4) 0.0138(3) 0.0191(4) -0.0021(3) 0.0080(3) -0.0037(3)
Pb4 0.0210(4) 0.0130(3) 0.0179(4) 0.0001(3) 0.0069(3) -0.0002(3)
Pb5 0.0230(4) 0.0306(4) 0.0255(4) 0.0071(3) 0.0107(3) 0.0082(3)
B1 0.019(4) 0.019(4) 0.020(4) 0.0000(10) 0.008(2) -0.0002(10)
B2 0.022(6) 0.022(6) 0.022(6) -0.0001(10) 0.009(3) -0.0001(10)
O1 0.028(7) 0.013(6) 0.029(7) 0.003(5) 0.016(6) 0.010(5)
O2 0.031(7) 0.005(5) 0.030(7) 0.003(5) 0.015(6) 0.005(5)
O3 0.015(6) 0.015(6) 0.027(7) 0.001(5) 0.007(5) 0.006(5)
O4 0.020(7) 0.024(7) 0.011(6) -0.004(5) -0.005(5) -0.001(5)
O5 0.012(6) 0.013(6) 0.048(9) -0.005(6) 0.007(6) -0.005(5)
O6 0.018(5) 0.018(5) 0.018(5) 0.0000(10) 0.007(2) 0.0000(10)
O7 0.022(6) 0.022(6) 0.023(6) 0.0001(10) 0.009(2) -0.0001(10)
O8 0.031(15) 0.018(13) 0.030(15) -0.010(11) 0.017(13) -0.006(11)
Br1 0.0418(12) 0.0191(10) 0.0429(13) -0.0013(9) 0.0237(10) 0.0019(8)
Br2 0.056(2) 0.0241(16) 0.063(2) 0.000 0.0219(18) 0.000

loop_
_atom_type_symbol
_atom_type_description
_atom_type_scat_dispersion_real
_atom_type_scat_dispersion_imag
_atom_type_scat_source
B B 0.0013 0.0007 'International Tables Vol C Tables 4.2.6.8 and 6.1.1.4'
O O 0.0106 0.0060 'International Tables Vol C Tables 4.2.6.8 and 6.1.1.4'
Br Br -0.2901 2.4595 'International Tables Vol C Tables 4.2.6.8 and 6.1.1.4'
Pb Pb -3.3944 10.1111 'International Tables Vol C Tables 4.2.6.8 and 6.1.1.4'

loop_
_geom_angle_atom_site_label_1
_geom_angle_atom_site_label_2
_geom_angle_atom_site_label_3
_geom_angle
_geom_angle_site_symmetry_1
_geom_angle_site_symmetry_3
O1 Pb1 O8 89.2(7) . .
O1 Pb1 O7 68.4(7) . .
O8 Pb1 O7 32.7(8) . .
O1 Pb1 O4 82.2(4) . .
O8 Pb1 O4 64.7(7) . .
O7 Pb1 O4 87.6(6) . .
O2 Pb2 O3 81.2(4) . .
O2 Pb2 O2 77.3(4) . 5_666
O3 Pb2 O2 97.3(4) . 5_666
O2 Pb2 O5 120.7(4) . 5_666
O3 Pb2 O5 55.3(4) . 5_666
O2 Pb2 O5 71.6(4) 5_666 5_666
O2 Pb2 Pb2 39.2(3) . 5_666
O3 Pb2 Pb2 89.2(3) . 5_666
O2 Pb2 Pb2 38.1(3) 5_666 5_666
O5 Pb2 Pb2 96.8(3) 5_666 5_666
O1 Pb3 O2 77.2(4) . .
O1 Pb3 O1 77.6(4) . 5_676
O2 Pb3 O1 112.9(4) . 5_676
O1 Pb3 O7 63.5(6) . .
O2 Pb3 O7 86.3(6) . .
O1 Pb3 O7 131.7(6) 5_676 .
O1 Pb3 O6 97.9(6) . 7_566
O2 Pb3 O6 96.0(6) . 7_566
O1 Pb3 O6 148.5(6) 5_676 7_566
O7 Pb3 O6 34.5(7) . 7_566
O2 Pb4 O1 78.7(4) . .
O2 Pb4 O5 77.0(4) . .
O1 Pb4 O5 110.1(4) . .
O6 Pb5 O4 100.7(7) . .
O6 Pb5 O5 99.3(7) . .
O4 Pb5 O5 79.0(4) . .
O6 Pb5 O8 37.7(8) . .
O4 Pb5 O8 64.8(7) . .
O5 Pb5 O8 81.3(7) . .
O3 B1 O5 119.5(16) . 5_666
O3 B1 O4 119.5(16) . 8_566
O5 B1 O4 121.0(16) 5_666 8_566
O8 B2 O8 180.000(5) 7_566 .
O8 B2 O7 124.2(13) 7_566 .
O8 B2 O7 55.8(13) . .
O8 B2 O7 55.8(13) 7_566 7_566
O8 B2 O7 124.2(13) . 7_566
O7 B2 O7 180(2) . 7_566
O8 B2 O6 62.5(13) 7_566 7_566
O8 B2 O6 117.5(13) . 7_566
O7 B2 O6 61.7(13) . 7_566
O7 B2 O6 118.3(13) 7_566 7_566
O8 B2 O6 117.5(13) 7_566 .
O8 B2 O6 62.5(13) . .
O7 B2 O6 118.3(13) . .
O7 B2 O6 61.7(13) 7_566 .
O6 B2 O6 180.000(5) 7_566 .
Pb1 O1 Pb3 111.9(5) . .
Pb1 O1 Pb4 111.6(5) . .
Pb3 O1 Pb4 101.4(4) . .
Pb1 O1 Pb3 114.0(4) . 5_676
Pb3 O1 Pb3 102.4(4) . 5_676
Pb4 O1 Pb3 114.5(5) . 5_676
Pb4 O2 Pb2 116.4(5) . .
Pb4 O2 Pb2 116.5(5) . 5_666
Pb2 O2 Pb2 102.7(4) . 5_666
Pb4 O2 Pb3 102.6(4) . .
Pb2 O2 Pb3 114.1(5) . .
Pb2 O2 Pb3 104.2(5) 5_666 .
B1 O3 Pb2 102.8(10) . .
B1 O4 Pb5 107.8(10) 8_465 .
B1 O4 Pb1 120.9(11) 8_465 .
Pb5 O4 Pb1 111.4(5) . .
B1 O5 Pb5 123.9(10) 5_666 .
B1 O5 Pb4 116.5(11) 5_666 .
Pb5 O5 Pb4 110.7(4) . .
B1 O5 Pb2 82.2(10) 5_666 5_666
Pb5 O5 Pb2 122.5(6) . 5_666
Pb4 O5 Pb2 94.9(3) . 5_666
O8 O6 O7 109.0(18) . 7_566
O8 O6 B2 53.4(12) . .
O7 O6 B2 55.7(12) 7_566 .
O8 O6 Pb5 80.2(14) . .
O7 O6 Pb5 142.9(16) 7_566 .
B2 O6 Pb5 122.5(14) . .
O8 O6 Pb3 159.7(16) . 7_566
O7 O6 Pb3 71.6(13) 7_566 7_566
B2 O6 Pb3 123.1(13) . 7_566
Pb5 O6 Pb3 111.9(9) . 7_566
O8 O7 B2 59.8(15) . .
O8 O7 O6 122(2) . 7_566
B2 O7 O6 62.6(13) . 7_566
O8 O7 Pb1 72.5(15) . .
B2 O7 Pb1 124.9(14) . .
O6 O7 Pb1 151.3(17) 7_566 .
O8 O7 Pb3 153(2) . .
B2 O7 Pb3 131.3(14) . .
O6 O7 Pb3 73.8(13) 7_566 .
Pb1 O7 Pb3 103.7(9) . .
O7 O8 B2 64.3(16) . .
O7 O8 O6 128(2) . .
B2 O8 O6 64.1(14) . .
O7 O8 Pb1 74.8(15) . .
B2 O8 Pb1 130.6(14) . .
O6 O8 Pb1 144.7(17) . .
O7 O8 Pb5 150(2) . .
B2 O8 Pb5 115.9(13) . .
O6 O8 Pb5 62.0(12) . .
Pb1 O8 Pb5 113.4(11) . .

loop_
_geom_bond_atom_site_label_1
_geom_bond_atom_site_label_2
_geom_bond_distance
_geom_bond_site_symmetry_2
Pb1 O1 2.208(11) .
Pb1 O8 2.25(2) .
Pb1 O7 2.28(2) .
Pb1 O4 2.401(11) .
Pb2 O2 2.275(11) .
Pb2 O3 2.280(12) .
Pb2 O2 2.329(11) 5_666
Pb2 O5 2.745(12) 5_666
Pb3 O1 2.308(12) .
Pb3 O2 2.369(11) .
Pb3 O1 2.473(12) 5_676
Pb3 O7 2.48(2) .
Pb3 O6 2.51(2) 7_566
Pb4 O2 2.249(12) .
Pb4 O1 2.353(11) .
Pb4 O5 2.535(11) .
Pb5 O6 2.13(2) .
Pb5 O4 2.277(12) .
Pb5 O5 2.300(11) .
Pb5 O8 2.37(2) .
B1 O3 1.36(2) .
B1 O5 1.38(2) 5_666
B1 O4 1.40(2) 8_566
B2 O8 1.33(3) 7_566
B2 O8 1.33(3) .
B2 O7 1.39(2) .
B2 O7 1.39(2) 7_566
B2 O6 1.49(2) 7_566
B2 O6 1.49(2) .
O1 Pb3 2.473(12) 5_676
O2 Pb2 2.329(11) 5_666
O4 B1 1.40(2) 8_465
O5 B1 1.38(2) 5_666
O5 Pb2 2.745(12) 5_666
O6 O8 1.47(3) .
O6 O7 1.48(3) 7_566
O6 Pb3 2.51(2) 7_566
O7 O8 1.27(3) .
O7 O6 1.48(3) 7_566
